data_4020924
loop_
_publ_author_name
'J\'ozef Zienkiewicz'
'Piotr Kaszynski'
'Victor G. Young, Jr.'

_publ_section_title
;
 Fused-Ring Thiadiazines: Preparation and Crystallographic
 Characterization of 3-Phenyl Derivative of Benzo-, Pyridio[2,3-e]-,
 Pyrazino[2,3-e]-, and Tetrafluorobenzo-[1,2,4]thiadiazines
;
_journal_name_full 'Journal of Organic Chemistry'
_journal_page_first 2551
_journal_page_last 2561
_journal_paper_doi 10.1021/jo035835h
_journal_volume 69
_journal_year 2004
_chemical_formula_moiety 'C11 H8 N4 S'
_chemical_formula_sum 'C11 H8 N4 S'
_chemical_formula_weight 228.27
_chemical_name_common 03141b
_space_group_IT_number 2
_symmetry_cell_setting triclinic
_symmetry_space_group_name_Hall '-P 1'
_symmetry_space_group_name_H-M 'P -1'
_cell_angle_alpha 80.261(3)
_cell_angle_beta 81.795(3)
_cell_angle_gamma 85.807(3)
_cell_formula_units_Z 8
_cell_length_a 8.4404(14)
_cell_length_b 12.304(2)
_cell_length_c 20.759(3)
_cell_measurement_temperature 173(2)
_cell_volume 2100.5(6)
_diffrn_ambient_temperature 173(2)
_exptl_crystal_density_diffrn 1.444
_cod_depositor_comments
;
The following automatic conversions were performed:
'_symmetry_cell_setting' value 'Triclinic' changed to 'triclinic'
according to '/home/saulius/struct/CIF-dictionaries/cif_core.dic'
dictionary named 'cif_core.dic' version 2.4.1 from 2010-06-29.

Automatic conversion script
Id: cif_fix_enum 1527 2010-12-29 10:47:43Z saulius 
;
_cod_database_code 4020924

loop_
_symmetry_equiv_pos_as_xyz
'x, y, z'
'-x, -y, -z'

loop_
_atom_site_label
_atom_site_type_symbol
_atom_site_fract_x
_atom_site_fract_y
_atom_site_fract_z
_atom_site_U_iso_or_equiv
_atom_site_adp_type
_atom_site_occupancy
_atom_site_symmetry_multiplicity
_atom_site_calc_flag
_atom_site_refinement_flags
_atom_site_disorder_assembly
_atom_site_disorder_group
S1A S 0.17237(11) 0.11776(6) 0.43420(4) 0.0651(2) Uani 1 1 d . . .
N2A N 0.2527(3) 0.08449(18) 0.50471(11) 0.0545(6) Uani 1 1 d . . .
C3A C 0.2805(3) -0.0147(2) 0.53225(12) 0.0403(6) Uani 1 1 d . . .
N4A N 0.2567(3) -0.10770(18) 0.50654(11) 0.0527(6) Uani 1 1 d D . .
H24A H 0.261(4) -0.1689(15) 0.5313(12) 0.063 Uiso 1 1 d D . .
C5A C 0.2195(3) -0.1074(2) 0.44388(12) 0.0390(6) Uani 1 1 d . . .
C6A C 0.1738(3) -0.0080(2) 0.40458(13) 0.0448(6) Uani 1 1 d . . .
N7A N 0.2280(3) -0.20260(17) 0.42226(10) 0.0435(5) Uani 1 1 d . . .
C8A C 0.1855(4) -0.2012(2) 0.36136(13) 0.0567(8) Uani 1 1 d . . .
H17A H 0.1885 -0.2683 0.3442 0.068 Uiso 1 1 calc R . .
C9A C 0.1386(4) -0.1048(3) 0.32474(15) 0.0699(10) Uani 1 1 d . . .
H18A H 0.1086 -0.1068 0.2826 0.084 Uiso 1 1 calc R . .
N10A N 0.1329(3) -0.0065(2) 0.34588(12) 0.0635(7) Uani 1 1 d . . .
C11A C 0.3430(3) -0.0319(2) 0.59678(12) 0.0396(6) Uani 1 1 d . . .
C12A C 0.3754(4) -0.1359(2) 0.63179(14) 0.0560(8) Uani 1 1 d . . .
H19A H 0.3586 -0.2000 0.6143 0.067 Uiso 1 1 calc R . .
C13A C 0.4320(4) -0.1466(2) 0.69200(15) 0.0637(9) Uani 1 1 d . . .
H23A H 0.4525 -0.2181 0.7157 0.076 Uiso 1 1 calc R . .
C14A C 0.4589(3) -0.0554(2) 0.71783(13) 0.0500(7) Uani 1 1 d . . .
H22A H 0.4975 -0.0633 0.7592 0.060 Uiso 1 1 calc R . .
C15A C 0.4295(3) 0.0473(2) 0.68340(14) 0.0527(7) Uani 1 1 d . . .
H21A H 0.4494 0.1107 0.7009 0.063 Uiso 1 1 calc R . .
C16A C 0.3713(3) 0.0600(2) 0.62381(14) 0.0518(7) Uani 1 1 d . . .
H20A H 0.3503 0.1321 0.6009 0.062 Uiso 1 1 calc R . .
S1B S 0.86577(8) 0.65693(5) 0.45332(3) 0.04273(17) Uani 1 1 d . . .
N2B N 0.7332(2) 0.61768(16) 0.52104(10) 0.0391(5) Uani 1 1 d . . .
C3B C 0.6929(3) 0.51738(19) 0.53903(11) 0.0331(5) Uani 1 1 d . . .
N4B N 0.7395(3) 0.43003(16) 0.50521(10) 0.0383(5) Uani 1 1 d D . .
H24B H 0.735(3) 0.3647(13) 0.5250(12) 0.046 Uiso 1 1 d D . .
C5B C 0.8319(3) 0.43880(19) 0.44402(11) 0.0326(5) Uani 1 1 d . . .
C6B C 0.9033(3) 0.53886(19) 0.41444(11) 0.0347(5) Uani 1 1 d . . .
N7B N 0.8515(2) 0.34972(16) 0.41529(9) 0.0369(5) Uani 1 1 d . . .
C8B C 0.9486(3) 0.3601(2) 0.35646(11) 0.0403(6) Uani 1 1 d . . .
H17B H 0.9676 0.2983 0.3340 0.048 Uiso 1 1 calc R . .
C9B C 1.0195(3) 0.4561(2) 0.32868(12) 0.0421(6) Uani 1 1 d . . .
H18B H 1.0873 0.4586 0.2878 0.051 Uiso 1 1 calc R . .
N10B N 0.9964(2) 0.54804(17) 0.35748(10) 0.0414(5) Uani 1 1 d . . .
C11B C 0.5835(3) 0.48954(19) 0.60151(11) 0.0332(5) Uani 1 1 d . . .
C12B C 0.4878(3) 0.3987(2) 0.61261(12) 0.0378(6) Uani 1 1 d . . .
H19B H 0.4918 0.3531 0.5797 0.045 Uiso 1 1 calc R . .
C13B C 0.3873(3) 0.3746(2) 0.67125(12) 0.0420(6) Uani 1 1 d . . .
H23B H 0.3225 0.3126 0.6785 0.050 Uiso 1 1 calc R . .
C14B C 0.3809(3) 0.4404(2) 0.71941(12) 0.0443(6) Uani 1 1 d . . .
H22B H 0.3116 0.4238 0.7597 0.053 Uiso 1 1 calc R . .
C15B C 0.4757(3) 0.5303(2) 0.70881(12) 0.0435(6) Uani 1 1 d . . .
H21B H 0.4717 0.5750 0.7422 0.052 Uiso 1 1 calc R . .
C16B C 0.5761(3) 0.5561(2) 0.65033(12) 0.0390(6) Uani 1 1 d . . .
H20B H 0.6397 0.6186 0.6433 0.047 Uiso 1 1 calc R . .
S1C S 0.58179(8) 0.09928(5) 0.07522(3) 0.03843(16) Uani 1 1 d . . .
N2C N 0.7228(2) 0.12622(15) 0.00915(9) 0.0349(5) Uani 1 1 d . . .
C3C C 0.7869(3) 0.05137(17) -0.02411(11) 0.0287(5) Uani 1 1 d . . .
N4C N 0.7601(2) -0.06021(15) -0.00906(9) 0.0323(4) Uani 1 1 d D . .
H24C H 0.785(3) -0.1011(17) -0.0378(10) 0.039 Uiso 1 1 d D . .
C5C C 0.6698(3) -0.10979(17) 0.04818(11) 0.0283(5) Uani 1 1 d . . .
C6C C 0.5788(3) -0.04587(18) 0.09235(11) 0.0300(5) Uani 1 1 d . . .
N7C N 0.6703(2) -0.21826(14) 0.05960(9) 0.0313(4) Uani 1 1 d . . .
C8C C 0.5791(3) -0.26406(19) 0.11549(11) 0.0364(5) Uani 1 1 d . . .
H17C H 0.5762 -0.3422 0.1255 0.044 Uiso 1 1 calc R . .
C9C C 0.4917(3) -0.2020(2) 0.15756(12) 0.0388(6) Uani 1 1 d . . .
H18C H 0.4296 -0.2381 0.1960 0.047 Uiso 1 1 calc R . .
N10C N 0.4905(2) -0.09039(16) 0.14644(9) 0.0364(5) Uani 1 1 d . . .
C11C C 0.9001(3) 0.08713(17) -0.08440(11) 0.0294(5) Uani 1 1 d . . .
C12C C 1.0107(3) 0.01412(19) -0.11282(11) 0.0329(5) Uani 1 1 d . . .
H19C H 1.0178 -0.0611 -0.0928 0.040 Uiso 1 1 calc R . .
C13C C 1.1110(3) 0.0501(2) -0.17019(12) 0.0400(6) Uani 1 1 d . . .
H23C H 1.1867 -0.0005 -0.1892 0.048 Uiso 1 1 calc R . .
C14C C 1.1013(3) 0.1596(2) -0.19994(13) 0.0465(7) Uani 1 1 d . . .
H22C H 1.1688 0.1840 -0.2397 0.056 Uiso 1 1 calc R . .
C15C C 0.9926(3) 0.2331(2) -0.17147(13) 0.0485(7) Uani 1 1 d . . .
H21C H 0.9863 0.3083 -0.1916 0.058 Uiso 1 1 calc R . .
C16C C 0.8930(3) 0.19783(19) -0.11398(12) 0.0399(6) Uani 1 1 d . . .
H20C H 0.8195 0.2490 -0.0945 0.048 Uiso 1 1 calc R . .
S1D S 0.32901(8) 0.50478(5) 0.13920(3) 0.03764(16) Uani 1 1 d . . .
N2D N 0.2833(2) 0.55023(15) 0.06202(9) 0.0343(5) Uani 1 1 d . . .
C3D C 0.2604(3) 0.48287(17) 0.02356(11) 0.0302(5) Uani 1 1 d . . .
N4D N 0.2605(2) 0.36896(15) 0.03996(9) 0.0338(5) Uani 1 1 d D . .
H24D H 0.260(3) 0.3305(18) 0.0102(10) 0.041 Uiso 1 1 d D . .
C5D C 0.2441(3) 0.31366(17) 0.10419(10) 0.0281(5) Uani 1 1 d . . .
C6D C 0.2713(3) 0.36690(17) 0.15627(11) 0.0299(5) Uani 1 1 d . . .
N7D N 0.2041(2) 0.20925(14) 0.11488(9) 0.0308(4) Uani 1 1 d . . .
C8D C 0.1921(3) 0.15809(19) 0.17858(11) 0.0362(5) Uani 1 1 d . . .
H17D H 0.1662 0.0827 0.1885 0.043 Uiso 1 1 calc R . .
C9D C 0.2158(3) 0.21094(19) 0.22883(12) 0.0383(6) Uani 1 1 d . . .
H18D H 0.2040 0.1717 0.2726 0.046 Uiso 1 1 calc R . .
N10D N 0.2557(2) 0.31800(15) 0.21808(9) 0.0371(5) Uani 1 1 d . . .
C11D C 0.2262(3) 0.53037(17) -0.04406(11) 0.0300(5) Uani 1 1 d . . .
C12D C 0.1372(3) 0.47632(19) -0.07938(11) 0.0334(5) Uani 1 1 d . . .
H19D H 0.0979 0.4059 -0.0607 0.040 Uiso 1 1 calc R . .
C13D C 0.1058(3) 0.5253(2) -0.14204(12) 0.0378(6) Uani 1 1 d . . .
H23D H 0.0454 0.4880 -0.1660 0.045 Uiso 1 1 calc R . .
C14D C 0.1614(3) 0.6275(2) -0.16955(12) 0.0410(6) Uani 1 1 d . . .
H22D H 0.1397 0.6606 -0.2124 0.049 Uiso 1 1 calc R . .
C15D C 0.2491(3) 0.6816(2) -0.13449(12) 0.0467(7) Uani 1 1 d . . .
H21D H 0.2874 0.7522 -0.1534 0.056 Uiso 1 1 calc R . .
C16D C 0.2812(3) 0.63411(19) -0.07246(12) 0.0417(6) Uani 1 1 d . . .
H20D H 0.3414 0.6722 -0.0488 0.050 Uiso 1 1 calc R . .

loop_
_atom_site_aniso_label
_atom_site_aniso_U_11
_atom_site_aniso_U_22
_atom_site_aniso_U_33
_atom_site_aniso_U_23
_atom_site_aniso_U_13
_atom_site_aniso_U_12
S1A 0.0933(6) 0.0427(4) 0.0508(5) 0.0085(3) -0.0103(4) 0.0166(4)
N2A 0.0796(17) 0.0360(13) 0.0436(13) 0.0014(10) -0.0046(12) 0.0004(11)
C3A 0.0447(15) 0.0333(13) 0.0379(14) -0.0016(11) 0.0056(11) -0.0011(11)
N4A 0.0862(18) 0.0356(12) 0.0348(13) 0.0036(10) -0.0168(12) 0.0024(12)
C5A 0.0386(14) 0.0400(14) 0.0346(13) 0.0049(11) -0.0018(11) -0.0083(11)
C6A 0.0401(15) 0.0463(15) 0.0422(15) 0.0126(12) -0.0059(12) -0.0079(12)
N7A 0.0537(14) 0.0442(13) 0.0318(11) 0.0043(9) -0.0081(10) -0.0164(10)
C8A 0.076(2) 0.0548(17) 0.0414(16) 0.0066(13) -0.0175(14) -0.0334(16)
C9A 0.095(3) 0.068(2) 0.0525(18) 0.0159(16) -0.0401(18) -0.0401(19)
N10A 0.0730(17) 0.0587(16) 0.0576(16) 0.0208(13) -0.0315(14) -0.0218(13)
C11A 0.0431(14) 0.0356(13) 0.0368(14) -0.0024(11) 0.0025(11) -0.0035(11)
C12A 0.085(2) 0.0373(15) 0.0493(17) -0.0029(13) -0.0209(16) -0.0120(14)
C13A 0.094(2) 0.0470(17) 0.0535(18) 0.0029(14) -0.0292(17) -0.0106(16)
C14A 0.0511(16) 0.0596(18) 0.0407(15) -0.0149(13) -0.0051(13) 0.0013(14)
C15A 0.0549(17) 0.0530(17) 0.0541(18) -0.0247(14) -0.0035(14) 0.0018(14)
C16A 0.0616(18) 0.0392(15) 0.0539(18) -0.0112(13) -0.0050(14) 0.0061(13)
S1B 0.0485(4) 0.0387(3) 0.0405(4) -0.0081(3) 0.0049(3) -0.0162(3)
N2B 0.0421(12) 0.0391(12) 0.0363(11) -0.0085(9) 0.0023(9) -0.0115(9)
C3B 0.0320(13) 0.0384(13) 0.0302(12) -0.0069(10) -0.0054(10) -0.0053(10)
N4B 0.0503(13) 0.0308(11) 0.0308(11) -0.0021(9) 0.0045(9) -0.0082(10)
C5B 0.0339(13) 0.0362(13) 0.0274(12) -0.0038(10) -0.0053(10) -0.0014(10)
C6B 0.0304(12) 0.0406(13) 0.0321(13) -0.0025(10) -0.0029(10) -0.0049(10)
N7B 0.0436(12) 0.0376(11) 0.0293(11) -0.0055(9) -0.0045(9) -0.0003(9)
C8B 0.0459(15) 0.0468(15) 0.0284(13) -0.0090(11) -0.0075(11) 0.0080(12)
C9B 0.0392(14) 0.0540(16) 0.0308(13) -0.0057(12) -0.0003(11) 0.0024(12)
N10B 0.0379(12) 0.0468(13) 0.0364(12) -0.0032(10) 0.0035(9) -0.0071(10)
C11B 0.0320(13) 0.0377(13) 0.0297(12) -0.0043(10) -0.0057(10) -0.0008(10)
C12B 0.0394(14) 0.0403(14) 0.0330(13) -0.0044(11) -0.0037(11) -0.0034(11)
C13B 0.0414(14) 0.0399(14) 0.0396(14) 0.0025(11) 0.0016(11) -0.0025(11)
C14B 0.0443(15) 0.0516(16) 0.0304(13) 0.0027(12) 0.0028(11) 0.0054(12)
C15B 0.0469(15) 0.0521(16) 0.0329(14) -0.0136(12) -0.0046(11) 0.0038(13)
C16B 0.0378(14) 0.0438(14) 0.0370(14) -0.0109(11) -0.0043(11) -0.0031(11)
S1C 0.0426(4) 0.0296(3) 0.0435(4) -0.0142(3) 0.0013(3) 0.0010(3)
N2C 0.0381(11) 0.0270(10) 0.0406(11) -0.0093(9) -0.0034(9) -0.0019(8)
C3C 0.0300(12) 0.0229(11) 0.0350(12) -0.0053(9) -0.0094(10) -0.0005(9)
N4C 0.0436(12) 0.0222(10) 0.0307(11) -0.0089(8) 0.0022(9) -0.0030(8)
C5C 0.0301(12) 0.0274(12) 0.0291(12) -0.0065(9) -0.0060(9) -0.0040(9)
C6C 0.0272(12) 0.0322(12) 0.0335(13) -0.0113(10) -0.0057(10) -0.0039(9)
N7C 0.0375(11) 0.0268(10) 0.0298(10) -0.0049(8) -0.0029(8) -0.0052(8)
C8C 0.0421(14) 0.0303(12) 0.0367(13) -0.0033(10) -0.0029(11) -0.0097(10)
C9C 0.0376(14) 0.0432(14) 0.0345(13) -0.0046(11) 0.0018(11) -0.0111(11)
N10C 0.0329(11) 0.0414(12) 0.0352(11) -0.0104(9) 0.0012(9) -0.0051(9)
C11C 0.0298(12) 0.0266(11) 0.0340(12) -0.0060(10) -0.0080(10) -0.0067(9)
C12C 0.0329(12) 0.0306(12) 0.0360(13) -0.0035(10) -0.0070(10) -0.0054(10)
C13C 0.0321(13) 0.0472(15) 0.0424(14) -0.0104(12) -0.0041(11) -0.0079(11)
C14C 0.0442(15) 0.0510(16) 0.0429(15) -0.0009(13) -0.0006(12) -0.0201(13)
C15C 0.0587(18) 0.0335(14) 0.0503(16) 0.0044(12) -0.0034(14) -0.0154(13)
C16C 0.0437(14) 0.0288(12) 0.0469(15) -0.0052(11) -0.0045(12) -0.0056(11)
S1D 0.0536(4) 0.0276(3) 0.0345(3) -0.0068(2) -0.0089(3) -0.0100(3)
N2D 0.0473(12) 0.0241(10) 0.0323(11) -0.0053(8) -0.0054(9) -0.0057(8)
C3D 0.0335(12) 0.0233(11) 0.0329(12) -0.0054(9) 0.0006(10) -0.0030(9)
N4D 0.0546(13) 0.0217(10) 0.0258(10) -0.0080(8) -0.0005(9) -0.0063(9)
C5D 0.0293(12) 0.0232(11) 0.0303(12) -0.0054(9) 0.0014(9) 0.0010(9)
C6D 0.0312(12) 0.0253(11) 0.0329(12) -0.0064(9) -0.0023(10) 0.0003(9)
N7D 0.0376(11) 0.0225(9) 0.0310(10) -0.0037(8) -0.0003(8) -0.0013(8)
C8D 0.0466(14) 0.0252(12) 0.0353(13) -0.0027(10) -0.0023(11) -0.0034(10)
C9D 0.0505(15) 0.0310(13) 0.0309(13) -0.0003(10) -0.0035(11) -0.0003(11)
N10D 0.0477(12) 0.0317(11) 0.0315(11) -0.0044(9) -0.0058(9) -0.0004(9)
C11D 0.0341(12) 0.0243(11) 0.0310(12) -0.0085(9) 0.0015(10) -0.0007(9)
C12D 0.0339(13) 0.0285(12) 0.0379(13) -0.0081(10) -0.0017(10) -0.0014(10)
C13D 0.0356(13) 0.0398(14) 0.0416(14) -0.0159(11) -0.0080(11) 0.0025(11)
C14D 0.0514(16) 0.0399(14) 0.0312(13) -0.0064(11) -0.0061(11) 0.0044(12)
C15D 0.0711(19) 0.0318(13) 0.0362(14) 0.0001(11) -0.0054(13) -0.0117(13)
C16D 0.0610(17) 0.0315(13) 0.0339(14) -0.0054(11) -0.0069(12) -0.0106(12)

loop_
_geom_bond_atom_site_label_1
_geom_bond_atom_site_label_2
_geom_bond_distance
_geom_bond_site_symmetry_2
_geom_bond_publ_flag
S1A N2A 1.676(2) . ?
S1A C6A 1.758(3) . ?
N2A C3A 1.277(3) . ?
C3A N4A 1.381(3) . ?
C3A C11A 1.486(3) . ?
N4A C5A 1.380(3) . ?
N4A H24A 0.839(13) . ?
C5A N7A 1.318(3) . ?
C5A C6A 1.411(3) . ?
C6A N10A 1.310(3) . ?
N7A C8A 1.360(3) . ?
C8A C9A 1.362(4) . ?
C8A H17A 0.9500 . ?
C9A N10A 1.350(4) . ?
C9A H18A 0.9500 . ?
C11A C12A 1.390(4) . ?
C11A C16A 1.395(4) . ?
C12A C13A 1.383(4) . ?
C12A H19A 0.9500 . ?
C13A C14A 1.369(4) . ?
C13A H23A 0.9500 . ?
C14A C15A 1.366(4) . ?
C14A H22A 0.9500 . ?
C15A C16A 1.375(4) . ?
C15A H21A 0.9500 . ?
C16A H20A 0.9500 . ?
S1B N2B 1.692(2) . ?
S1B C6B 1.766(2) . ?
N2B C3B 1.284(3) . ?
C3B N4B 1.385(3) . ?
C3B C11B 1.485(3) . ?
N4B C5B 1.385(3) . ?
N4B H24B 0.839(13) . ?
C5B N7B 1.323(3) . ?
C5B C6B 1.415(3) . ?
C6B N10B 1.316(3) . ?
N7B C8B 1.362(3) . ?
C8B C9B 1.364(4) . ?
C8B H17B 0.9500 . ?
C9B N10B 1.356(3) . ?
C9B H18B 0.9500 . ?
C11B C12B 1.395(3) . ?
C11B C16B 1.399(3) . ?
C12B C13B 1.381(3) . ?
C12B H19B 0.9500 . ?
C13B C14B 1.382(4) . ?
C13B H23B 0.9500 . ?
C14B C15B 1.382(4) . ?
C14B H22B 0.9500 . ?
C15B C16B 1.381(3) . ?
C15B H21B 0.9500 . ?
C16B H20B 0.9500 . ?
S1C N2C 1.687(2) . ?
S1C C6C 1.762(2) . ?
N2C C3C 1.286(3) . ?
C3C N4C 1.383(3) . ?
C3C C11C 1.486(3) . ?
N4C C5C 1.389(3) . ?
N4C H24C 0.839(13) . ?
C5C N7C 1.315(3) . ?
C5C C6C 1.416(3) . ?
C6C N10C 1.315(3) . ?
N7C C8C 1.358(3) . ?
C8C C9C 1.360(3) . ?
C8C H17C 0.9500 . ?
C9C N10C 1.353(3) . ?
C9C H18C 0.9500 . ?
C11C C12C 1.388(3) . ?
C11C C16C 1.397(3) . ?
C12C C13C 1.385(3) . ?
C12C H19C 0.9500 . ?
C13C C14C 1.386(4) . ?
C13C H23C 0.9500 . ?
C14C C15C 1.383(4) . ?
C14C H22C 0.9500 . ?
C15C C16C 1.382(3) . ?
C15C H21C 0.9500 . ?
C16C H20C 0.9500 . ?
S1D N2D 1.694(2) . ?
S1D C6D 1.763(2) . ?
N2D C3D 1.286(3) . ?
C3D N4D 1.385(3) . ?
C3D C11D 1.486(3) . ?
N4D C5D 1.383(3) . ?
N4D H24D 0.839(13) . ?
C5D N7D 1.326(3) . ?
C5D C6D 1.408(3) . ?
C6D N10D 1.315(3) . ?
N7D C8D 1.358(3) . ?
C8D C9D 1.363(3) . ?
C8D H17D 0.9500 . ?
C9D N10D 1.358(3) . ?
C9D H18D 0.9500 . ?
C11D C12D 1.393(3) . ?
C11D C16D 1.395(3) . ?
C12D C13D 1.391(3) . ?
C12D H19D 0.9500 . ?
C13D C14D 1.376(3) . ?
C13D H23D 0.9500 . ?
C14D C15D 1.382(4) . ?
C14D H22D 0.9500 . ?
C15D C16D 1.377(3) . ?
C15D H21D 0.9500 . ?
C16D H20D 0.9500 . ?

loop_
_cod_related_entry_id
_cod_related_entry_database
_cod_related_entry_code
1 ChemSpider 30658485
